data_4313058
loop_
_publ_author_name
'Yong Cui'
'Helen L. Ngo'
'Peter S. White'
'Wenbin Lin'

_publ_section_title
;
 Hierarchical Assembly of Homochiral Porous Solids Using Coordination and
 Hydrogen Bonds
;
_journal_name_full 'Inorganic Chemistry'
_journal_page_first 652
_journal_page_last 654
_journal_paper_doi 10.1021/ic025932d
_journal_volume 42
_journal_year 2003
_chemical_formula_sum 'C50 H56 Cd2 Cl2 N2 O18'
_chemical_formula_weight 1268.67
_chemical_name_systematic
; 
 ? 
;
_space_group_IT_number 5
_symmetry_cell_setting monoclinic
_symmetry_space_group_name_Hall 'C 2y'
_symmetry_space_group_name_H-M 'C 1 2 1'
_atom_sites_solution_hydrogens geom
_atom_sites_solution_primary direct
_atom_sites_solution_secondary difmap
_audit_creation_method SHELXL-97
_cell_angle_alpha 90.00
_cell_angle_beta 110.39
_cell_angle_gamma 90.00
_cell_formula_units_Z 2
_cell_length_a 28.707(11)
_cell_length_b 14.507(6)
_cell_length_c 10.000(5)
_cell_measurement_temperature 293(2)
_cell_volume 3904(3)
_computing_structure_refinement 'SHELXL-97 (Sheldrick, 1997)'
_computing_structure_solution 'SHELXS-97 (Sheldrick, 1990)'
_diffrn_ambient_temperature 293(2)
_diffrn_measured_fraction_theta_full 0.889
_diffrn_measured_fraction_theta_max 0.889
_diffrn_radiation_monochromator graphite
_diffrn_radiation_source 'fine-focus sealed tube'
_diffrn_radiation_type MoK\a
_diffrn_radiation_wavelength 0.71073
_diffrn_reflns_av_R_equivalents 0.0781
_diffrn_reflns_av_sigmaI/netI 0.2216
_diffrn_reflns_limit_h_max 30
_diffrn_reflns_limit_h_min -17
_diffrn_reflns_limit_k_max 5
_diffrn_reflns_limit_k_min -16
_diffrn_reflns_limit_l_max 11
_diffrn_reflns_limit_l_min -11
_diffrn_reflns_number 4084
_diffrn_reflns_theta_full 24.96
_diffrn_reflns_theta_max 24.96
_diffrn_reflns_theta_min 2.47
_exptl_absorpt_coefficient_mu 0.664
_exptl_crystal_density_diffrn 1.079
_exptl_crystal_density_method 'not measured'
_exptl_crystal_F_000 1288
_refine_diff_density_max 0.902
_refine_diff_density_min -1.398
_refine_diff_density_rms 0.147
_refine_ls_abs_structure_details 'Flack H D (1983), Acta Cryst. A39, 876-881'
_refine_ls_abs_structure_Flack 0.00
_refine_ls_extinction_method none
_refine_ls_goodness_of_fit_ref 1.000
_refine_ls_hydrogen_treatment mixed
_refine_ls_matrix_type full
_refine_ls_number_parameters 321
_refine_ls_number_reflns 3540
_refine_ls_number_restraints 14
_refine_ls_restrained_S_all 0.999
_refine_ls_R_factor_all 0.2079
_refine_ls_R_factor_gt 0.0879
_refine_ls_shift/su_max 0.014
_refine_ls_shift/su_mean 0.000
_refine_ls_structure_factor_coef Fsqd
_refine_ls_weighting_details 'calc w=1/[\s^2^(Fo^2^)+(0.1477P)^2^+0.0000P] where P=(Fo^2^+2Fc^2^)/3'
_refine_ls_weighting_scheme calc
_refine_ls_wR_factor_gt 0.2130
_refine_ls_wR_factor_ref 0.2829
_reflns_number_gt 1701
_reflns_number_total 3540
_reflns_threshold_expression >2sigma(I)
_cod_data_source_file ic025932d-2_s2_4.cif
_cod_data_source_block 4
_cod_depositor_comments
;
The following automatic conversions were performed:

'_symmetry_cell_setting' value 'Monoclinic' changed to 'monoclinic'
according to the built-in table from CIF Core dictionary named
'cif_core.dic' version 2.4.1 from 2010-06-29.

Automatic conversion script
Id: cif_fix_values 1646 2011-03-28 12:23:43Z adriana 
;
_cod_database_code 4313058

loop_
_symmetry_equiv_pos_as_xyz
'x, y, z'
'-x, y, -z'
'x+1/2, y+1/2, z'
'-x+1/2, y+1/2, -z'

loop_
_atom_site_label
_atom_site_type_symbol
_atom_site_fract_x
_atom_site_fract_y
_atom_site_fract_z
_atom_site_U_iso_or_equiv
_atom_site_adp_type
_atom_site_occupancy
_atom_site_symmetry_multiplicity
_atom_site_calc_flag
_atom_site_refinement_flags
_atom_site_disorder_assembly
_atom_site_disorder_group
Cd Cd -0.43318(5) -0.8429(2) -0.43318(17) 0.0509(6) Uani 1 1 d D . .
Cl Cl -0.50008(18) -0.8424(10) -0.3213(5) 0.0663(15) Uani 1 1 d . . .
O1 O -0.4023(9) -0.7001(12) -0.347(3) 0.074(7) Uani 1 1 d . . .
O2 O -0.3682(6) -0.7633(11) -0.491(2) 0.058(5) Uani 1 1 d . . .
O3 O -0.1837(6) -0.2967(11) -0.3469(19) 0.058(5) Uani 1 1 d . . .
O4 O -0.4035(9) 0.0119(13) -0.457(2) 0.073(6) Uani 1 1 d . . .
O5 O -0.3689(6) 0.0773(11) -0.2471(17) 0.059(5) Uani 1 1 d . . .
O6 O -0.1837(7) -0.3938(12) -0.0215(19) 0.065(5) Uani 1 1 d . . .
O7 O -0.4217(19) 0.030(5) 0.085(5) 0.29(3) Uiso 1 1 d . . .
O8 O -0.547(3) -0.405(8) -0.631(10) 0.29(5) Uiso 0.50 1 d P . .
O9 O -0.5000 -0.114(4) -0.5000 0.20(2) Uiso 1 2 d S . .
O10 O 0.047(3) 0.120(9) 0.407(10) 0.31(5) Uiso 0.50 1 d P . .
O11 O -0.499(3) -0.474(6) -0.296(8) 0.21(3) Uiso 0.50 1 d P . .
C1 C -0.2476(8) -0.3775(14) -0.301(3) 0.043(6) Uani 1 1 d . . .
C2 C -0.2148(10) -0.3694(17) -0.375(3) 0.059(8) Uani 1 1 d . . .
C3 C -0.2114(10) -0.4345(18) -0.473(3) 0.067(8) Uani 1 1 d . . .
H3A H -0.1884 -0.4275 -0.5183 0.080 Uiso 1 1 calc R . .
C4 C -0.2435(10) -0.5122(18) -0.501(3) 0.060(7) Uani 1 1 d . . .
H4A H -0.2420 -0.5558 -0.5679 0.072 Uiso 1 1 calc R . .
C5 C -0.3072(10) -0.6038(17) -0.457(3) 0.064(8) Uani 1 1 d . . .
H5A H -0.3038 -0.6497 -0.5180 0.077 Uiso 1 1 calc R . .
C6 C -0.3413(9) -0.6134(18) -0.392(3) 0.046(7) Uani 1 1 d . . .
C7 C -0.3453(10) -0.5462(16) -0.295(3) 0.050(7) Uani 1 1 d . . .
H7A H -0.3682 -0.5541 -0.2491 0.060 Uiso 1 1 calc R . .
C8 C -0.3153(10) -0.4685(18) -0.267(3) 0.056(8) Uani 1 1 d . . .
H8A H -0.3200 -0.4233 -0.2069 0.067 Uiso 1 1 calc R . .
C9 C -0.2776(9) -0.4559(16) -0.327(3) 0.044(6) Uani 1 1 d . . .
C10 C -0.2765(8) -0.5234(15) -0.432(3) 0.044(6) Uani 1 1 d . . .
C11 C -0.3711(10) -0.6957(17) -0.420(4) 0.064(10) Uani 1 1 d D . .
C12 C -0.2476(8) -0.3100(13) -0.189(2) 0.035(5) Uani 1 1 d . . .
C13 C -0.2160(10) -0.3176(13) -0.056(3) 0.046(7) Uani 1 1 d . . .
C14 C -0.2119(10) -0.2550(17) 0.053(3) 0.068(8) Uani 1 1 d . . .
H14A H -0.1904 -0.2654 0.1457 0.081 Uiso 1 1 calc R . .
C15 C -0.2416(9) -0.1754(17) 0.018(3) 0.056(7) Uani 1 1 d . . .
H15A H -0.2382 -0.1293 0.0852 0.067 Uiso 1 1 calc R . .
C16 C -0.3088(10) -0.0835(15) -0.160(3) 0.055(7) Uani 1 1 d . . .
H16A H -0.3066 -0.0387 -0.0909 0.066 Uiso 1 1 calc R . .
C17 C -0.3412(9) -0.0721(17) -0.292(3) 0.045(6) Uani 1 1 d . . .
C18 C -0.3449(9) -0.1401(17) -0.392(3) 0.053(7) Uani 1 1 d . . .
H18A H -0.3696 -0.1343 -0.4808 0.063 Uiso 1 1 calc R . .
C19 C -0.3130(10) -0.2196(18) -0.367(3) 0.054(7) Uani 1 1 d . . .
H19A H -0.3141 -0.2606 -0.4394 0.065 Uiso 1 1 calc R . .
C20 C -0.2792(9) -0.2318(16) -0.222(3) 0.042(6) Uani 1 1 d . . .
C21 C -0.2763(9) -0.1666(17) -0.120(3) 0.054(7) Uani 1 1 d . . .
C22 C -0.3708(12) 0.010(2) -0.335(4) 0.059(9) Uani 1 1 d . . .
N1 N -0.4095(17) 0.348(3) 0.070(5) 0.12(2) Uiso 0.50 1 d PD . .
C23 C -0.4308(18) 0.360(4) 0.180(5) 0.075(17) Uiso 0.50 1 d PD . .
H23A H -0.4625 0.3294 0.1513 0.113 Uiso 0.50 1 calc PR . .
H23B H -0.4350 0.4242 0.1933 0.113 Uiso 0.50 1 calc PR . .
H23C H -0.4091 0.3332 0.2671 0.113 Uiso 0.50 1 calc PR . .
C24 C -0.438(2) 0.394(6) -0.058(5) 0.15(3) Uiso 0.50 1 d PD . .
H24A H -0.4695 0.3633 -0.0999 0.226 Uiso 0.50 1 calc PR . .
H24B H -0.4205 0.3938 -0.1235 0.226 Uiso 0.50 1 calc PR . .
H24C H -0.4440 0.4568 -0.0362 0.226 Uiso 0.50 1 calc PR . .
C25 C -0.3609(16) 0.394(5) 0.123(7) 0.12(3) Uiso 0.50 1 d PD . .
H25A H -0.3464 0.3931 0.0501 0.185 Uiso 0.50 1 calc PR . .
H25B H -0.3395 0.3617 0.2058 0.185 Uiso 0.50 1 calc PR . .
H25C H -0.3650 0.4563 0.1482 0.185 Uiso 0.50 1 calc PR . .
N2 N -0.334(3) -0.370(7) 0.176(10) 0.25(5) Uiso 0.50 1 d PD . .
C26 C -0.368(4) -0.348(15) 0.030(7) 0.36(8) Uiso 0.50 1 d PD . .
H26A H -0.3507 -0.3492 -0.0353 0.538 Uiso 0.50 1 calc PR . .
H26B H -0.3823 -0.2882 0.0305 0.538 Uiso 0.50 1 calc PR . .
H26C H -0.3945 -0.3933 0.0020 0.538 Uiso 0.50 1 calc PR . .
C27 C -0.366(3) -0.365(11) 0.266(9) 0.28(7) Uiso 0.50 1 d PD . .
H27A H -0.3454 -0.3734 0.3646 0.414 Uiso 0.50 1 calc PR . .
H27B H -0.3902 -0.4134 0.2379 0.414 Uiso 0.50 1 calc PR . .
H27C H -0.3817 -0.3065 0.2534 0.414 Uiso 0.50 1 calc PR . .
C28 C -0.300(4) -0.289(8) 0.221(12) 0.25(6) Uiso 0.50 1 d PD . .
H28A H -0.2782 -0.2879 0.1675 0.380 Uiso 0.50 1 calc PR . .
H28B H -0.2814 -0.2936 0.3206 0.380 Uiso 0.50 1 calc PR . .
H28C H -0.3200 -0.2341 0.2023 0.380 Uiso 0.50 1 calc PR . .

loop_
_atom_site_aniso_label
_atom_site_aniso_U_11
_atom_site_aniso_U_22
_atom_site_aniso_U_33
_atom_site_aniso_U_23
_atom_site_aniso_U_13
_atom_site_aniso_U_12
Cd 0.0441(10) 0.0402(8) 0.0657(10) -0.0046(16) 0.0156(7) 0.0000(16)
Cl 0.055(3) 0.080(4) 0.063(3) -0.004(8) 0.019(3) -0.002(7)
O1 0.099(19) 0.034(10) 0.108(19) -0.025(12) 0.059(16) -0.016(12)
O2 0.069(13) 0.036(9) 0.090(14) -0.022(9) 0.053(11) -0.005(9)
O3 0.060(14) 0.036(9) 0.075(13) -0.001(9) 0.017(10) -0.017(9)
O4 0.065(16) 0.053(12) 0.084(16) -0.018(11) 0.004(13) 0.004(12)
O5 0.058(12) 0.044(10) 0.055(10) -0.017(9) -0.003(9) -0.020(9)
O6 0.078(15) 0.044(10) 0.074(12) 0.012(9) 0.029(11) 0.017(10)
C1 0.027(15) 0.030(12) 0.071(18) 0.004(11) 0.015(13) -0.010(9)
C2 0.06(2) 0.05(2) 0.059(17) -0.002(12) 0.001(15) 0.004(14)
C3 0.07(2) 0.055(17) 0.09(2) 0.017(16) 0.047(17) -0.008(15)
C4 0.07(2) 0.057(16) 0.065(18) -0.001(14) 0.038(16) -0.011(15)
C5 0.08(2) 0.048(16) 0.07(2) -0.019(14) 0.034(17) -0.010(15)
C6 0.048(17) 0.047(16) 0.044(17) -0.020(13) 0.018(14) -0.033(13)
C7 0.07(2) 0.032(15) 0.059(19) -0.012(14) 0.036(15) 0.001(14)
C8 0.05(2) 0.043(16) 0.08(2) 0.003(15) 0.040(17) 0.010(15)
C9 0.028(17) 0.037(13) 0.069(19) -0.003(13) 0.019(14) -0.007(12)
C10 0.039(15) 0.038(13) 0.063(16) -0.010(12) 0.031(13) -0.002(11)
C11 0.019(19) 0.08(2) 0.10(3) 0.02(2) 0.018(18) 0.003(17)
C12 0.047(15) 0.028(12) 0.028(12) 0.007(9) 0.011(11) 0.001(9)
C13 0.065(19) 0.017(15) 0.058(17) 0.010(10) 0.026(14) 0.008(11)
C14 0.08(2) 0.044(16) 0.065(19) 0.023(14) 0.013(16) 0.015(15)
C15 0.067(19) 0.042(14) 0.054(17) -0.009(13) 0.013(14) 0.009(13)
C16 0.08(2) 0.025(12) 0.072(19) 0.013(13) 0.035(16) 0.013(13)
C17 0.047(17) 0.033(14) 0.053(19) -0.005(13) 0.015(14) 0.011(12)
C18 0.052(18) 0.035(15) 0.07(2) 0.016(14) 0.014(15) 0.012(14)
C19 0.05(2) 0.054(17) 0.051(18) -0.006(14) 0.016(15) 0.013(15)
C20 0.034(17) 0.041(14) 0.055(18) 0.014(13) 0.020(13) -0.001(12)
C21 0.056(18) 0.043(14) 0.054(17) -0.011(13) 0.008(14) -0.001(13)
C22 0.05(2) 0.049(18) 0.08(2) -0.002(17) 0.016(18) 0.015(16)

loop_
_atom_type_symbol
_atom_type_description
_atom_type_scat_dispersion_real
_atom_type_scat_dispersion_imag
_atom_type_scat_source
C C 0.0033 0.0016 'International Tables Vol C Tables 4.2.6.8 and 6.1.1.4'
H H 0.0000 0.0000 'International Tables Vol C Tables 4.2.6.8 and 6.1.1.4'
N N 0.0061 0.0033 'International Tables Vol C Tables 4.2.6.8 and 6.1.1.4'
O O 0.0106 0.0060 'International Tables Vol C Tables 4.2.6.8 and 6.1.1.4'
Cl Cl 0.1484 0.1585 'International Tables Vol C Tables 4.2.6.8 and 6.1.1.4'
Cd Cd -0.8075 1.2024 'International Tables Vol C Tables 4.2.6.8 and 6.1.1.4'

loop_
_geom_angle_atom_site_label_1
_geom_angle_atom_site_label_2
_geom_angle_atom_site_label_3
_geom_angle
_geom_angle_site_symmetry_1
_geom_angle_site_symmetry_3
_geom_angle_publ_flag
O1 Cd O4 138.7(7) . 1_545 ?
O1 Cd O5 93.0(7) . 1_545 ?
O4 Cd O5 55.4(6) 1_545 1_545 ?
O1 Cd O2 55.4(6) . . ?
O4 Cd O2 93.9(7) 1_545 . ?
O5 Cd O2 88.1(6) 1_545 . ?
O1 Cd Cl 114.9(7) . 2_454 ?
O4 Cd Cl 94.9(6) 1_545 2_454 ?
O5 Cd Cl 150.0(5) 1_545 2_454 ?
O2 Cd Cl 98.7(5) . 2_454 ?
O1 Cd Cl 94.8(6) . . ?
O4 Cd Cl 114.2(7) 1_545 . ?
O5 Cd Cl 98.9(5) 1_545 . ?
O2 Cd Cl 150.0(5) . . ?
Cl Cd Cl 89.68(18) 2_454 . ?
O1 Cd C22 116.7(9) . 1_545 ?
O4 Cd C22 27.1(8) 1_545 1_545 ?
O5 Cd C22 28.4(7) 1_545 1_545 ?
O2 Cd C22 89.7(8) . 1_545 ?
Cl Cd C22 122.0(8) 2_454 1_545 ?
Cl Cd C22 110.2(8) . 1_545 ?
O1 Cd C11 29.0(8) . . ?
O4 Cd C11 117.1(9) 1_545 . ?
O5 Cd C11 91.6(8) 1_545 . ?
O2 Cd C11 26.5(7) . . ?
Cl Cd C11 107.5(8) 2_454 . ?
Cl Cd C11 123.6(8) . . ?
C22 Cd C11 104.7(8) 1_545 . ?
Cd Cl Cd 90.32(18) 2_454 . ?
C11 O1 Cd 94.8(15) . . ?
C11 O2 Cd 91.7(12) . . ?
C22 O4 Cd 95.5(18) . 1_565 ?
C22 O5 Cd 89.7(15) . 1_565 ?
C2 C1 C9 117(2) . . ?
C2 C1 C12 121.5(19) . . ?
C9 C1 C12 121(2) . . ?
O3 C2 C3 119(3) . . ?
O3 C2 C1 118(2) . . ?
C3 C2 C1 123(2) . . ?
C2 C3 C4 119(2) . . ?
C10 C4 C3 121(3) . . ?
C6 C5 C10 120(2) . . ?
C5 C6 C7 120(2) . . ?
C5 C6 C11 118(2) . . ?
C7 C6 C11 122(3) . . ?
C8 C7 C6 121(3) . . ?
C7 C8 C9 122(3) . . ?
C1 C9 C8 122(3) . . ?
C1 C9 C10 121(2) . . ?
C8 C9 C10 116(2) . . ?
C4 C10 C5 120(2) . . ?
C4 C10 C9 119(2) . . ?
C5 C10 C9 121(2) . . ?
O2 C11 O1 117.9(17) . . ?
O2 C11 C6 128(2) . . ?
O1 C11 C6 113(3) . . ?
O2 C11 Cd 61.8(10) . . ?
O1 C11 Cd 56.2(10) . . ?
C6 C11 Cd 169(2) . . ?
C13 C12 C20 117(2) . . ?
C13 C12 C1 121(2) . . ?
C20 C12 C1 121.0(19) . . ?
C12 C13 C14 125(2) . . ?
C12 C13 O6 118(2) . . ?
C14 C13 O6 117(2) . . ?
C13 C14 C15 117(2) . . ?
C21 C15 C14 119(2) . . ?
C17 C16 C21 121(2) . . ?
C16 C17 C18 119(2) . . ?
C16 C17 C22 122(2) . . ?
C18 C17 C22 119(3) . . ?
C17 C18 C19 124(3) . . ?
C18 C19 C20 116(3) . . ?
C21 C20 C12 120(2) . . ?
C21 C20 C19 121(2) . . ?
C12 C20 C19 119(2) . . ?
C20 C21 C15 121(2) . . ?
C20 C21 C16 119(2) . . ?
C15 C21 C16 120(2) . . ?
O4 C22 O5 119(3) . . ?
O4 C22 C17 118(3) . . ?
O5 C22 C17 122(3) . . ?
O4 C22 Cd 57.4(15) . 1_565 ?
O5 C22 Cd 61.9(13) . 1_565 ?
C17 C22 Cd 175(2) . 1_565 ?
C24 N1 C23 111(2) . . ?
C24 N1 C25 107(2) . . ?
C23 N1 C25 106.1(19) . . ?
C28 N2 C26 105(2) . . ?
C28 N2 C27 104(2) . . ?
C26 N2 C27 103.6(19) . . ?

loop_
_geom_bond_atom_site_label_1
_geom_bond_atom_site_label_2
_geom_bond_distance
_geom_bond_site_symmetry_2
_geom_bond_publ_flag
Cd O1 2.299(18) . ?
Cd O4 2.314(19) 1_545 ?
Cd O5 2.412(16) 1_545 ?
Cd O2 2.430(15) . ?
Cd Cl 2.534(5) 2_454 ?
Cd Cl 2.537(5) . ?
Cd C22 2.73(3) 1_545 ?
Cd C11 2.757(17) . ?
Cl Cd 2.534(5) 2_454 ?
O1 C11 1.34(3) . ?
O2 C11 1.23(3) . ?
O3 C2 1.35(3) . ?
O4 C22 1.25(3) . ?
O4 Cd 2.314(19) 1_565 ?
O5 C22 1.30(3) . ?
O5 Cd 2.412(16) 1_565 ?
O6 C13 1.41(2) . ?
C1 C2 1.39(4) . ?
C1 C9 1.39(3) . ?
C1 C12 1.49(3) . ?
C2 C3 1.38(4) . ?
C3 C4 1.42(3) . ?
C4 C10 1.36(3) . ?
C5 C6 1.36(3) . ?
C5 C10 1.43(3) . ?
C6 C7 1.41(3) . ?
C6 C11 1.44(3) . ?
C7 C8 1.39(3) . ?
C8 C9 1.42(3) . ?
C9 C10 1.44(3) . ?
C12 C13 1.33(3) . ?
C12 C20 1.42(3) . ?
C13 C14 1.39(3) . ?
C14 C15 1.40(3) . ?
C15 C21 1.39(3) . ?
C16 C17 1.34(3) . ?
C16 C21 1.49(3) . ?
C17 C18 1.38(4) . ?
C17 C22 1.44(4) . ?
C18 C19 1.44(3) . ?
C19 C20 1.44(3) . ?
C20 C21 1.38(3) . ?
C22 Cd 2.73(3) 1_565 ?
N1 C24 1.43(2) . ?
N1 C23 1.43(2) . ?
N1 C25 1.47(2) . ?
N2 C28 1.48(2) . ?
N2 C26 1.49(2) . ?
N2 C27 1.49(2) . ?
